data_2225519
loop_
_publ_author_name
'Janeczko, Tomasz'
'Bia\/lo\'nska, Agata'
'Kostrzewa-Sus\/low, Edyta'

_publ_section_title
;
 2-(4-Bromophenyl)-6-methyl-4<i>H</i>-1-benzopyran-4-one
 (4'-bromo-6-methylflavone)
;
_journal_coeditor_code DS2025
_journal_issue 4
_journal_name_full 'Acta Crystallographica Section E'
_journal_page_first o966
_journal_page_last o967
_journal_paper_doi 10.1107/S1600536810010718
_journal_volume 66
_journal_year 2010
_chemical_formula_iupac 'C16 H11 Br O2'
_chemical_formula_moiety 'C16 H11 Br O2'
_chemical_formula_sum 'C16 H11 Br O2'
_chemical_formula_weight 315.16
_chemical_name_common 4'-bromo-6-methylflavone
_chemical_name_systematic
;
2-(4-Bromophenyl)-6-methyl-4<i>H</i>-1-benzopyran-4-one
;
_space_group_IT_number 14
_symmetry_cell_setting monoclinic
_symmetry_space_group_name_Hall '-P 2ybc'
_symmetry_space_group_name_H-M 'P 1 21/c 1'
_atom_sites_solution_hydrogens geom
_atom_sites_solution_primary direct
_atom_sites_solution_secondary difmap
_audit_creation_method SHELXL-97
_cell_angle_alpha 90.00
_cell_angle_beta 90.25(3)
_cell_angle_gamma 90.00
_cell_formula_units_Z 4
_cell_length_a 13.759(3)
_cell_length_b 6.873(2)
_cell_length_c 13.460(2)
_cell_measurement_reflns_used 11464
_cell_measurement_temperature 100(2)
_cell_measurement_theta_max 36.86
_cell_measurement_theta_min 2.96
_cell_volume 1272.8(5)
_computing_cell_refinement
;
CrysAlis RED (Oxford Diffraction, 2009)
;
_computing_data_collection
;
CrysAlis CCD (Oxford Diffraction, 2009)
;
_computing_data_reduction
;
CrysAlis RED (Oxford Diffraction, 2009)
;
_computing_molecular_graphics
;
XP  (Bruker, 1999)
;
_computing_publication_material
;
SHELXL97 (Sheldrick, 2008)
;
_computing_structure_refinement
;
SHELXL97 (Sheldrick, 2008)
;
_computing_structure_solution
;
SHELXS97 (Sheldrick, 2008)
;
_diffrn_ambient_temperature 100(2)
_diffrn_measured_fraction_theta_full 0.989
_diffrn_measured_fraction_theta_max 0.989
_diffrn_measurement_device_type 'Kuma KM-4-CCD'
_diffrn_measurement_method '\w scan'
_diffrn_radiation_monochromator graphite
_diffrn_radiation_source 'fine-focus sealed tube'
_diffrn_radiation_type MoK\a
_diffrn_radiation_wavelength 0.71073
_diffrn_reflns_av_R_equivalents 0.0468
_diffrn_reflns_av_sigmaI/netI 0.0458
_diffrn_reflns_limit_h_max 22
_diffrn_reflns_limit_h_min -22
_diffrn_reflns_limit_k_max 10
_diffrn_reflns_limit_k_min -11
_diffrn_reflns_limit_l_max 22
_diffrn_reflns_limit_l_min -21
_diffrn_reflns_number 25822
_diffrn_reflns_theta_full 36.00
_diffrn_reflns_theta_max 36.00
_diffrn_reflns_theta_min 2.96
_diffrn_standards_number 0
_exptl_absorpt_coefficient_mu 3.223
_exptl_absorpt_correction_T_max 0.893
_exptl_absorpt_correction_T_min 0.474
_exptl_absorpt_correction_type analytical
_exptl_absorpt_process_details
;
[CrysAlis RED (Oxford Diffraction, 2009); analytical numeric absorption
correction using a multifaceted crystal model based on expressions derived
by Clark & Reid (1995)]
;
_exptl_crystal_colour colorless
_exptl_crystal_density_diffrn 1.645
_exptl_crystal_density_method 'not measured'
_exptl_crystal_description plate
_exptl_crystal_F_000 632
_exptl_crystal_size_max 0.31
_exptl_crystal_size_mid 0.29
_exptl_crystal_size_min 0.04
_refine_diff_density_max 0.685
_refine_diff_density_min -0.374
_refine_ls_extinction_method none
_refine_ls_goodness_of_fit_ref 0.881
_refine_ls_hydrogen_treatment constr
_refine_ls_matrix_type full
_refine_ls_number_parameters 172
_refine_ls_number_reflns 5962
_refine_ls_number_restraints 0
_refine_ls_restrained_S_all 0.881
_refine_ls_R_factor_all 0.0580
_refine_ls_R_factor_gt 0.0279
_refine_ls_shift/su_max 0.000
_refine_ls_shift/su_mean 0.000
_refine_ls_structure_factor_coef Fsqd
_refine_ls_weighting_details 'calc w=1/[\s^2^(Fo^2^)+(0.0385P)^2^+0.0000P] where P=(Fo^2^+2Fc^2^)/3'
_refine_ls_weighting_scheme calc
_refine_ls_wR_factor_gt 0.0651
_refine_ls_wR_factor_ref 0.0695
_reflns_number_gt 3659
_reflns_number_total 5962
_reflns_threshold_expression I>2sigma(I)
_cod_data_source_file ds2025.cif
_cod_data_source_block I
_cod_original_sg_symbol_H-M 'P 21/c'
_cod_database_code 2225519
_cod_database_fobs_code 2225519

loop_
_symmetry_equiv_pos_as_xyz
'x, y, z'
'-x, y+1/2, -z+1/2'
'-x, -y, -z'
'x, -y-1/2, z-1/2'

loop_
_atom_site_type_symbol
_atom_site_label
_atom_site_fract_x
_atom_site_fract_y
_atom_site_fract_z
_atom_site_U_iso_or_equiv
_atom_site_adp_type
_atom_site_calc_flag
_atom_site_refinement_flags
_atom_site_occupancy
_atom_site_disorder_assembly
_atom_site_disorder_group
Br Br 0.122301(8) 0.12666(2) 0.048602(10) 0.02299(4) Uani d . 1 . .
O O1 0.59232(6) 0.12638(15) 0.20324(6) 0.01526(15) Uani d . 1 . .
C C2 0.51619(8) 0.12091(19) 0.26748(8) 0.01346(19) Uani d . 1 . .
C C3 0.52887(8) 0.1170(2) 0.36736(8) 0.0158(2) Uani d . 1 . .
H H3A 0.4733 0.1138 0.4089 0.019 Uiso calc R 1 . .
O O4 0.63780(7) 0.11445(16) 0.50391(6) 0.02132(18) Uani d . 1 . .
C C4 0.62442(8) 0.1176(2) 0.41278(9) 0.0152(2) Uani d . 1 . .
C C5 0.80289(8) 0.1197(2) 0.37337(9) 0.0158(2) Uani d . 1 . .
H H5A 0.8173 0.1160 0.4424 0.019 Uiso calc R 1 . .
C C6 0.87838(8) 0.1235(2) 0.30587(9) 0.0173(2) Uani d . 1 . .
C C7 0.85504(9) 0.1311(2) 0.20364(9) 0.0188(2) Uani d . 1 . .
H H7A 0.9062 0.1348 0.1565 0.023 Uiso calc R 1 . .
C C8 0.76018(9) 0.1335(2) 0.17014(9) 0.0179(2) Uani d . 1 . .
H H8A 0.7459 0.1396 0.1011 0.021 Uiso calc R 1 . .
C C9 0.70523(8) 0.1212(2) 0.34182(8) 0.01366(19) Uani d . 1 . .
C C10 0.68548(8) 0.1267(2) 0.24016(9) 0.01469(19) Uani d . 1 . .
C C11 0.42181(8) 0.12034(19) 0.21497(8) 0.01378(19) Uani d . 1 . .
C C12 0.41819(9) 0.1370(2) 0.11092(9) 0.0170(2) Uani d . 1 . .
H H12A 0.4768 0.1477 0.0743 0.020 Uiso calc R 1 . .
C C13 0.32929(9) 0.1380(2) 0.06124(9) 0.0181(2) Uani d . 1 . .
H H13A 0.3269 0.1486 -0.0091 0.022 Uiso calc R 1 . .
C C14 0.24418(8) 0.1234(2) 0.11563(9) 0.0169(2) Uani d . 1 . .
C C15 0.24576(9) 0.1070(2) 0.21903(10) 0.0184(2) Uani d . 1 . .
H H15A 0.1869 0.0980 0.2553 0.022 Uiso calc R 1 . .
C C16 0.33448(9) 0.1041(2) 0.26785(9) 0.0166(2) Uani d . 1 . .
H H16A 0.3363 0.0910 0.3381 0.020 Uiso calc R 1 . .
C C17 0.98418(9) 0.1213(2) 0.33957(10) 0.0217(2) Uani d . 1 . .
H H17A 0.9871 0.1160 0.4123 0.033 Uiso calc R 1 . .
H H17B 1.0167 0.2396 0.3163 0.033 Uiso calc R 1 . .
H H17C 1.0168 0.0069 0.3118 0.033 Uiso calc R 1 . .

loop_
_atom_site_aniso_label
_atom_site_aniso_U_11
_atom_site_aniso_U_22
_atom_site_aniso_U_33
_atom_site_aniso_U_12
_atom_site_aniso_U_13
_atom_site_aniso_U_23
Br 0.01513(6) 0.02745(7) 0.02633(7) 0.00270(6) -0.00771(4) -0.00266(6)
O1 0.0108(3) 0.0227(4) 0.0123(3) -0.0008(4) -0.0008(3) 0.0003(4)
C2 0.0130(4) 0.0128(5) 0.0145(5) -0.0002(5) 0.0009(4) 0.0007(5)
C3 0.0135(4) 0.0200(5) 0.0139(5) -0.0007(5) 0.0013(4) 0.0001(5)
O4 0.0200(4) 0.0308(5) 0.0132(4) -0.0045(4) -0.0010(3) 0.0008(4)
C4 0.0155(5) 0.0155(5) 0.0145(5) -0.0015(5) -0.0006(4) 0.0003(5)
C5 0.0146(5) 0.0159(5) 0.0169(5) -0.0008(5) -0.0031(4) -0.0006(5)
C6 0.0128(4) 0.0177(5) 0.0215(5) -0.0009(5) -0.0020(4) -0.0009(5)
C7 0.0137(5) 0.0232(6) 0.0195(5) -0.0004(5) 0.0019(4) -0.0014(6)
C8 0.0147(5) 0.0239(6) 0.0150(5) -0.0004(5) 0.0004(4) -0.0012(5)
C9 0.0124(4) 0.0143(5) 0.0144(5) -0.0010(5) -0.0005(4) 0.0002(5)
C10 0.0115(4) 0.0157(5) 0.0168(5) -0.0008(5) -0.0012(4) -0.0007(5)
C11 0.0122(4) 0.0138(5) 0.0154(5) -0.0001(5) -0.0015(4) -0.0002(5)
C12 0.0149(5) 0.0191(6) 0.0171(5) -0.0007(5) -0.0005(4) 0.0017(5)
C13 0.0178(5) 0.0195(6) 0.0170(5) -0.0008(5) -0.0031(4) 0.0008(5)
C14 0.0144(5) 0.0160(5) 0.0203(5) 0.0017(5) -0.0046(4) -0.0008(5)
C15 0.0139(5) 0.0196(6) 0.0216(6) 0.0003(5) -0.0001(4) -0.0012(5)
C16 0.0138(5) 0.0198(6) 0.0163(5) -0.0001(5) 0.0000(4) -0.0002(5)
C17 0.0140(5) 0.0270(6) 0.0240(6) 0.0002(6) -0.0036(4) -0.0022(6)

loop_
_atom_type_symbol
_atom_type_description
_atom_type_scat_dispersion_real
_atom_type_scat_dispersion_imag
_atom_type_scat_source
C C 0.0033 0.0016 'International Tables Vol C Tables 4.2.6.8 and 6.1.1.4'
H H 0.0000 0.0000 'International Tables Vol C Tables 4.2.6.8 and 6.1.1.4'
O O 0.0106 0.0060 'International Tables Vol C Tables 4.2.6.8 and 6.1.1.4'
Br Br -0.2901 2.4595 'International Tables Vol C Tables 4.2.6.8 and 6.1.1.4'

loop_
_geom_angle_atom_site_label_1
_geom_angle_atom_site_label_2
_geom_angle_atom_site_label_3
_geom_angle_site_symmetry_1
_geom_angle_site_symmetry_3
_geom_angle
_geom_angle_publ_flag
C2 O1 C10 . . 119.33(9) ?
C3 C2 O1 . . 122.30(10) ?
C3 C2 C11 . . 125.75(11) ?
O1 C2 C11 . . 111.95(9) ?
C2 C3 C4 . . 122.12(11) ?
C2 C3 H3A . . 118.9 ?
C4 C3 H3A . . 118.9 ?
O4 C4 C3 . . 123.27(11) ?
O4 C4 C9 . . 122.28(11) ?
C3 C4 C9 . . 114.45(10) ?
C6 C5 C9 . . 121.35(11) ?
C6 C5 H5A . . 119.3 ?
C9 C5 H5A . . 119.3 ?
C5 C6 C7 . . 118.19(11) ?
C5 C6 C17 . . 121.59(11) ?
C7 C6 C17 . . 120.23(11) ?
C8 C7 C6 . . 121.99(11) ?
C8 C7 H7A . . 119.0 ?
C6 C7 H7A . . 119.0 ?
C7 C8 C10 . . 118.46(11) ?
C7 C8 H8A . . 120.8 ?
C10 C8 H8A . . 120.8 ?
C10 C9 C5 . . 118.56(10) ?
C10 C9 C4 . . 119.58(10) ?
C5 C9 C4 . . 121.87(10) ?
O1 C10 C9 . . 122.20(10) ?
O1 C10 C8 . . 116.36(10) ?
C9 C10 C8 . . 121.44(10) ?
C16 C11 C12 . . 119.01(11) ?
C16 C11 C2 . . 120.72(10) ?
C12 C11 C2 . . 120.27(10) ?
C13 C12 C11 . . 120.42(11) ?
C13 C12 H12A . . 119.8 ?
C11 C12 H12A . . 119.8 ?
C14 C13 C12 . . 119.23(11) ?
C14 C13 H13A . . 120.4 ?
C12 C13 H13A . . 120.4 ?
C13 C14 C15 . . 121.48(11) ?
C13 C14 Br . . 119.58(9) ?
C15 C14 Br . . 118.94(9) ?
C16 C15 C14 . . 118.97(12) ?
C16 C15 H15A . . 120.5 ?
C14 C15 H15A . . 120.5 ?
C15 C16 C11 . . 120.88(12) ?
C15 C16 H16A . . 119.6 ?
C11 C16 H16A . . 119.6 ?
C6 C17 H17A . . 109.5 ?
C6 C17 H17B . . 109.5 ?
H17A C17 H17B . . 109.5 ?
C6 C17 H17C . . 109.5 ?
H17A C17 H17C . . 109.5 ?
H17B C17 H17C . . 109.5 ?

loop_
_geom_bond_atom_site_label_1
_geom_bond_atom_site_label_2
_geom_bond_site_symmetry_2
_geom_bond_distance
_geom_bond_publ_flag
Br C14 . 1.9008(13) ?
O1 C2 . 1.3617(14) ?
O1 C10 . 1.3727(14) ?
C2 C3 . 1.3551(16) ?
C2 C11 . 1.4757(16) ?
C3 C4 . 1.4475(17) ?
C3 H3A . 0.9500 ?
O4 C4 . 1.2397(15) ?
C4 C9 . 1.4692(16) ?
C5 C6 . 1.3832(17) ?
C5 C9 . 1.4075(16) ?
C5 H5A . 0.9500 ?
C6 C7 . 1.4126(18) ?
C6 C17 . 1.5228(17) ?
C7 C8 . 1.3792(17) ?
C7 H7A . 0.9500 ?
C8 C10 . 1.3983(16) ?
C8 H8A . 0.9500 ?
C9 C10 . 1.3944(16) ?
C11 C16 . 1.4036(17) ?
C11 C12 . 1.4059(16) ?
C12 C13 . 1.3914(17) ?
C12 H12A . 0.9500 ?
C13 C14 . 1.3875(17) ?
C13 H13A . 0.9500 ?
C14 C15 . 1.3964(18) ?
C15 C16 . 1.3839(17) ?
C15 H15A . 0.9500 ?
C16 H16A . 0.9500 ?
C17 H17A . 0.9800 ?
C17 H17B . 0.9800 ?
C17 H17C . 0.9800 ?

loop_
_geom_hbond_atom_site_label_D
_geom_hbond_atom_site_label_H
_geom_hbond_atom_site_label_A
_geom_hbond_site_symmetry_A
_geom_hbond_distance_DH
_geom_hbond_distance_HA
_geom_hbond_distance_DA
_geom_hbond_angle_DHA
C3 H3A O4 3_656 0.95 2.49 3.2904(17) 142.2
C16 H16A O4 3_656 0.95 2.58 3.4394(16) 151.2

loop_
_geom_torsion_atom_site_label_1
_geom_torsion_atom_site_label_2
_geom_torsion_atom_site_label_3
_geom_torsion_atom_site_label_4
_geom_torsion_site_symmetry_1
_geom_torsion_site_symmetry_2
_geom_torsion_site_symmetry_3
_geom_torsion_site_symmetry_4
_geom_torsion
_geom_torsion_publ_flag
C10 O1 C2 C3 . . . . 0.45(19) ?
C10 O1 C2 C11 . . . . -179.69(13) ?
O1 C2 C3 C4 . . . . -0.3(2) ?
C11 C2 C3 C4 . . . . 179.90(13) ?
C2 C3 C4 O4 . . . . 179.89(13) ?
C2 C3 C4 C9 . . . . -0.5(2) ?
C9 C5 C6 C7 . . . . 0.7(2) ?
C9 C5 C6 C17 . . . . -179.82(14) ?
C5 C6 C7 C8 . . . . -0.4(2) ?
C17 C6 C7 C8 . . . . -179.95(14) ?
C6 C7 C8 C10 . . . . -0.5(2) ?
C6 C5 C9 C10 . . . . 0.0(2) ?
C6 C5 C9 C4 . . . . -179.84(13) ?
O4 C4 C9 C10 . . . . -179.34(13) ?
C3 C4 C9 C10 . . . . 1.0(2) ?
O4 C4 C9 C5 . . . . 0.5(2) ?
C3 C4 C9 C5 . . . . -179.17(13) ?
C2 O1 C10 C9 . . . . 0.1(2) ?
C2 O1 C10 C8 . . . . -179.67(12) ?
C5 C9 C10 O1 . . . . 179.28(13) ?
C4 C9 C10 O1 . . . . -0.9(2) ?
C5 C9 C10 C8 . . . . -0.9(2) ?
C4 C9 C10 C8 . . . . 178.91(13) ?
C7 C8 C10 O1 . . . . -179.04(14) ?
C7 C8 C10 C9 . . . . 1.2(2) ?
C3 C2 C11 C16 . . . . -3.7(2) ?
O1 C2 C11 C16 . . . . 176.44(12) ?
C3 C2 C11 C12 . . . . 175.99(13) ?
O1 C2 C11 C12 . . . . -3.86(18) ?
C16 C11 C12 C13 . . . . 0.2(2) ?
C2 C11 C12 C13 . . . . -179.51(13) ?
C11 C12 C13 C14 . . . . 0.3(2) ?
C12 C13 C14 C15 . . . . -0.2(2) ?
C12 C13 C14 Br . . . . 179.51(11) ?
C13 C14 C15 C16 . . . . -0.4(2) ?
Br C14 C15 C16 . . . . 179.84(11) ?
C14 C15 C16 C11 . . . . 1.0(2) ?
C12 C11 C16 C15 . . . . -0.8(2) ?
C2 C11 C16 C15 . . . . 178.85(14) ?

loop_
_cod_related_entry_id
_cod_related_entry_database
_cod_related_entry_code
1 ChemSpider 600153
